data_7241593
loop_
_publ_author_name
'Craddock, Drew E.'
'Parks, McKenzie J.'
'Taylor, Lauren A.'
'Wagner, Benjamin L.'
'Ruf, Michael'
'Wheeler, Kraig A.'

_publ_section_title
;
 Increasing the structural boundary of quasiracemate formation:
 4-substituted naphthylamides
;
_journal_issue 1
_journal_name_full CrystEngComm
_journal_page_first 210
_journal_page_last 215
_journal_paper_doi 10.1039/D0CE01331E
_journal_volume 23
_journal_year 2021
_chemical_absolute_configuration rmad
_chemical_formula_moiety 'C19 H16 N2 O3, C19 H17 N O'
_chemical_formula_sum 'C38 H33 N3 O4'
_chemical_formula_weight 595.67
_space_group_crystal_system triclinic
_space_group_IT_number 1
_space_group_name_Hall 'P 1'
_space_group_name_H-M_alt 'P 1'
_atom_sites_solution_hydrogens mixed
_atom_sites_solution_primary direct
_audit_creation_method SHELXL-2018/3
_audit_update_record
;
2020-08-28 deposited with the CCDC.	2020-11-17 downloaded from the CCDC.
;
_cell_angle_alpha 101.103(1)
_cell_angle_beta 92.295(1)
_cell_angle_gamma 106.830(1)
_cell_formula_units_Z 2
_cell_length_a 9.8313(3)
_cell_length_b 10.2660(3)
_cell_length_c 15.7098(5)
_cell_measurement_reflns_used 9837
_cell_measurement_temperature 100(2)
_cell_measurement_theta_max 68.34
_cell_measurement_theta_min 4.61
_cell_volume 1481.47(8)
_computing_cell_refinement 'SAINT V8.38A (Bruker, 2017)'
_computing_data_collection 'APEX3 v2018.7-2 (Bruker, 2018)'
_computing_data_reduction 'SAINT V8.38A (Bruker, 2017)'
_computing_molecular_graphics 'XSEED (Barbour, 2001)'
_computing_publication_material 'XSEED (Barbour, 2001)'
_computing_structure_refinement 'SHELXL-2018/3 (Sheldrick, 2018)'
_computing_structure_solution 'SHELXT 2014/5 (Sheldrick, 2014)'
_diffrn_ambient_temperature 100(2)
_diffrn_detector_area_resol_mean 7.9
_diffrn_measured_fraction_theta_full 0.984
_diffrn_measured_fraction_theta_max 0.982
_diffrn_measurement_device_type 'Bruker D8 Venture'
_diffrn_measurement_method '\f and \w scans'
_diffrn_radiation_type CuK\a
_diffrn_radiation_wavelength 1.54178
_diffrn_reflns_av_R_equivalents 0.0392
_diffrn_reflns_av_unetI/netI 0.0355
_diffrn_reflns_Laue_measured_fraction_full 0.984
_diffrn_reflns_Laue_measured_fraction_max 0.982
_diffrn_reflns_limit_h_max 11
_diffrn_reflns_limit_h_min -11
_diffrn_reflns_limit_k_max 12
_diffrn_reflns_limit_k_min -12
_diffrn_reflns_limit_l_max 18
_diffrn_reflns_limit_l_min -18
_diffrn_reflns_number 36284
_diffrn_reflns_point_group_measured_fraction_full 0.967
_diffrn_reflns_point_group_measured_fraction_max 0.964
_diffrn_reflns_theta_full 67.679
_diffrn_reflns_theta_max 68.399
_diffrn_reflns_theta_min 2.881
_diffrn_source 'Microsource IuS Incoatec 3.0'
_exptl_absorpt_coefficient_mu 0.698
_exptl_absorpt_correction_T_max 0.7548
_exptl_absorpt_correction_T_min 0.5244
_exptl_absorpt_correction_type multi-scan
_exptl_absorpt_process_details
;
SADABS-2016/2 (Bruker AXS)
Krause, L., Herbst-Irmer, R., Sheldrick G.M. & Stalke D.,
 J. Appl. Cryst. 48 (2015) 3-10.
;
_exptl_crystal_colour colorless
_exptl_crystal_density_diffrn 1.335
_exptl_crystal_description 'transparent needle'
_exptl_crystal_F_000 628
_exptl_crystal_size_max 0.106
_exptl_crystal_size_mid 0.028
_exptl_crystal_size_min 0.022
_refine_diff_density_max 0.485
_refine_diff_density_min -0.235
_refine_diff_density_rms 0.047
_refine_ls_abs_structure_details
;
 Flack x determined using 4029 quotients [(I+)-(I-)]/[(I+)+(I-)]
 (Parsons, Flack and Wagner, Acta Cryst. B69 (2013) 249-259).
;
_refine_ls_abs_structure_Flack -0.03(7)
_refine_ls_extinction_method none
_refine_ls_goodness_of_fit_ref 1.085
_refine_ls_hydrogen_treatment mixed
_refine_ls_matrix_type full
_refine_ls_number_parameters 948
_refine_ls_number_reflns 10507
_refine_ls_number_restraints 191
_refine_ls_restrained_S_all 1.129
_refine_ls_R_factor_all 0.0530
_refine_ls_R_factor_gt 0.0471
_refine_ls_shift/su_max 0.000
_refine_ls_shift/su_mean 0.000
_refine_ls_structure_factor_coef Fsqd
_refine_ls_weighting_details 'w=1/[\s^2^(Fo^2^)+(0.0787P)^2^+0.3857P] where P=(Fo^2^+2Fc^2^)/3'
_refine_ls_weighting_scheme calc
_refine_ls_wR_factor_gt 0.1343
_refine_ls_wR_factor_ref 0.1403
_reflns_Friedel_coverage 0.962
_reflns_Friedel_fraction_full 0.950
_reflns_Friedel_fraction_max 0.945
_reflns_number_gt 9142
_reflns_number_total 10507
_reflns_threshold_expression 'I > 2\s(I)'
_cod_data_source_file d0ce01331e2.cif
_cod_data_source_block wheeler106
_cod_depositor_comments 'Adding full bibliography for 7241590--7241596.cif.'
_cod_database_code 7241593
_shelx_shelxl_version_number 2018/3
_shelx_space_group_comment
;
The symmetry employed for this shelxl refinement is uniquely defined
by the following loop, which should always be used as a source of
symmetry information in preference to the above space-group names.
They are only intended as comments.
;

loop_
_space_group_symop_operation_xyz
'x, y, z'

loop_
_atom_site_label
_atom_site_type_symbol
_atom_site_fract_x
_atom_site_fract_y
_atom_site_fract_z
_atom_site_U_iso_or_equiv
_atom_site_adp_type
_atom_site_occupancy
_atom_site_site_symmetry_order
_atom_site_calc_flag
_atom_site_refinement_flags_posn
_atom_site_refinement_flags_adp
_atom_site_refinement_flags_occupancy
_atom_site_disorder_assembly
_atom_site_disorder_group
O1A O 1.1592(3) 0.6697(3) 0.31392(18) 0.0259(6) Uani 1 1 d . . . . .
O2A O 0.5494(3) 0.4080(3) 0.50823(17) 0.0394(6) Uani 1 1 d . . . . .
O3A O 0.5495(3) 0.2003(3) 0.4499(2) 0.0509(8) Uani 1 1 d . . . . .
N1A N 1.2084(3) 0.4644(3) 0.30247(19) 0.0185(6) Uani 1 1 d . . . . .
H1A H 1.180(5) 0.383(5) 0.314(3) 0.022 Uiso 1 1 d . U . . .
N2A N 0.6022(3) 0.3274(3) 0.46490(18) 0.0297(7) Uani 1 1 d . . . . .
C1A C 1.1265(4) 0.5474(3) 0.3235(2) 0.0183(8) Uani 1 1 d . . . . .
C2A C 0.9899(4) 0.4865(3) 0.3601(2) 0.0176(8) Uani 1 1 d . . . . .
C3A C 0.9374(4) 0.5747(4) 0.4200(2) 0.0233(8) Uani 1 1 d . . . . .
H3A H 0.989626 0.670786 0.436939 0.028 Uiso 1 1 calc R U . . .
C4A C 0.8113(4) 0.5248(4) 0.4549(2) 0.0254(9) Uani 1 1 d . . . . .
H4A H 0.776927 0.584718 0.496432 0.031 Uiso 1 1 calc R U . . .
C5A C 0.7357(4) 0.3844(4) 0.4276(3) 0.0251(9) Uani 1 1 d . . . . .
C6A C 0.7836(4) 0.2951(4) 0.3675(3) 0.0254(9) Uani 1 1 d . . . . .
H6A H 0.729306 0.199721 0.349658 0.030 Uiso 1 1 calc R U . . .
C7A C 0.9111(4) 0.3454(4) 0.3335(3) 0.0229(8) Uani 1 1 d . . . . .
H7A H 0.945153 0.284729 0.292255 0.027 Uiso 1 1 calc R U . . .
C8A C 1.3394(4) 0.5068(4) 0.2597(3) 0.0232(8) Uani 1 1 d . . . . .
H8A H 1.385741 0.609356 0.280562 0.028 Uiso 0.8091(13) 1 calc R U P A 1
H8AA H 1.386502 0.604596 0.292538 0.028 Uiso 0.1909(13) 1 calc R U P A 2
C9A C 1.4417(4) 0.4300(4) 0.2840(3) 0.0247(8) Uani 1 1 d . . . . .
H9A1 H 1.461854 0.449880 0.347532 0.037 Uiso 1 1 calc R U . . .
H9A2 H 1.531040 0.461175 0.257719 0.037 Uiso 1 1 calc R U . . .
H9A3 H 1.398077 0.329560 0.262239 0.037 Uiso 1 1 calc R U . . .
C10A C 1.2970(5) 0.4750(5) 0.1601(3) 0.0183(11) Uani 0.8091(13) 1 d D . P A 1
C11A C 1.3295(5) 0.5792(5) 0.1147(3) 0.0163(9) Uani 0.8091(13) 1 d D . P A 1
H11A H 1.383116 0.670784 0.144263 0.020 Uiso 0.8091(13) 1 calc R U P A 1
C12A C 1.2851(5) 0.5539(5) 0.0248(3) 0.0188(10) Uani 0.8091(13) 1 d D . P A 1
C13A C 1.3146(5) 0.6625(5) -0.0231(3) 0.0179(9) Uani 0.8091(13) 1 d D . P A 1
H13A H 1.365401 0.755421 0.005555 0.021 Uiso 0.8091(13) 1 calc R U P A 1
C14A C 1.2696(5) 0.6327(5) -0.1105(3) 0.0222(10) Uani 0.8091(13) 1 d D . P A 1
H14A H 1.290025 0.705672 -0.141596 0.027 Uiso 0.8091(13) 1 calc R U P A 1
C15A C 1.1943(7) 0.4972(11) -0.1546(4) 0.0213(12) Uani 0.8091(13) 1 d D . P A 1
H15A H 1.163697 0.478603 -0.215023 0.026 Uiso 0.8091(13) 1 calc R U P A 1
C16A C 1.1644(5) 0.3898(5) -0.1093(3) 0.0207(9) Uani 0.8091(13) 1 d D . P A 1
H16A H 1.113878 0.297586 -0.139396 0.025 Uiso 0.8091(13) 1 calc R U P A 1
C17A C 1.2079(4) 0.4160(4) -0.0198(3) 0.0153(9) Uani 0.8091(13) 1 d D . P A 1
C18A C 1.1793(4) 0.3079(4) 0.0278(3) 0.0173(9) Uani 0.8091(13) 1 d D . P A 1
H18A H 1.130430 0.214782 -0.001396 0.021 Uiso 0.8091(13) 1 calc R U P A 1
C19A C 1.2211(4) 0.3367(4) 0.1149(3) 0.0177(9) Uani 0.8091(13) 1 d D . P A 1
H19A H 1.199432 0.263572 0.145864 0.021 Uiso 0.8091(13) 1 calc R U P A 1
O1B O 1.1597(3) 1.1723(2) 0.32072(18) 0.0271(6) Uani 1 1 d . . . . .
O2B O 0.5497(3) 0.9042(3) 0.51065(18) 0.0411(7) Uani 1 1 d . . . . .
O3B O 0.5390(3) 0.6991(3) 0.4417(2) 0.0520(8) Uani 1 1 d . . . . .
N1B N 1.2058(3) 0.9655(3) 0.3015(2) 0.0189(6) Uani 1 1 d . . . . .
H1B H 1.177(5) 0.884(5) 0.312(3) 0.023 Uiso 1 1 d . U . . .
N2B N 0.5976(3) 0.8248(3) 0.46274(18) 0.0295(6) Uani 1 1 d . . . . .
C1B C 1.1254(4) 1.0483(3) 0.3257(2) 0.0179(7) Uani 1 1 d . . . . .
C2B C 0.9875(4) 0.9850(3) 0.3597(2) 0.0173(8) Uani 1 1 d . . . . .
C3B C 0.9399(4) 1.0701(4) 0.4248(2) 0.0234(8) Uani 1 1 d . . . . .
H3B H 0.996262 1.164165 0.445969 0.028 Uiso 1 1 calc R U . . .
C4B C 0.8132(4) 1.0198(4) 0.4585(2) 0.0228(8) Uani 1 1 d . . . . .
H4B H 0.781380 1.077960 0.502752 0.027 Uiso 1 1 calc R U . . .
C5B C 0.7330(4) 0.8827(4) 0.4267(2) 0.0223(8) Uani 1 1 d . . . . .
C6B C 0.7754(4) 0.7958(4) 0.3621(3) 0.0248(8) Uani 1 1 d . . . . .
H6B H 0.717513 0.702185 0.341205 0.030 Uiso 1 1 calc R U . . .
C7B C 0.9039(4) 0.8464(4) 0.3275(3) 0.0223(8) Uani 1 1 d . . . . .
H7B H 0.934364 0.787942 0.282730 0.027 Uiso 1 1 calc R U . . .
C8B C 1.3421(4) 1.0147(3) 0.2655(2) 0.0198(8) Uani 1 1 d . . . . .
H8B H 1.387388 1.113706 0.296752 0.024 Uiso 0.8091(13) 1 calc R U P A 1
H8BA H 1.387281 1.116990 0.288336 0.024 Uiso 0.1909(13) 1 calc R U P A 2
C9B C 1.4406(4) 0.9333(4) 0.2884(2) 0.0231(8) Uani 1 1 d . . . . .
H8B1 H 1.458683 0.949405 0.351948 0.035 Uiso 1 1 calc R U . . .
H8B2 H 1.531253 0.964404 0.263513 0.035 Uiso 1 1 calc R U . . .
H8B3 H 1.395205 0.833663 0.264522 0.035 Uiso 1 1 calc R U . . .
C10B C 1.3268(5) 1.0156(4) 0.1706(3) 0.0136(10) Uani 0.8091(13) 1 d D . P A 1
C11B C 1.2004(5) 0.9591(4) 0.1174(3) 0.0155(9) Uani 0.8091(13) 1 d D . P A 1
H11B H 1.116782 0.913961 0.141236 0.019 Uiso 0.8091(13) 1 calc R U P A 1
C12B C 1.1908(5) 0.9659(4) 0.0281(3) 0.0155(9) Uani 0.8091(13) 1 d D . P A 1
C13B C 1.0593(5) 0.9139(4) -0.0258(3) 0.0177(9) Uani 0.8091(13) 1 d D . P A 1
H13B H 0.974065 0.872496 -0.001961 0.021 Uiso 0.8091(13) 1 calc R U P A 1
C14B C 1.0535(5) 0.9226(5) -0.1120(3) 0.0218(10) Uani 0.8091(13) 1 d D . P A 1
H14B H 0.965075 0.884955 -0.147712 0.026 Uiso 0.8091(13) 1 calc R U P A 1
C15B C 1.1782(11) 0.9871(7) -0.1477(5) 0.0217(13) Uani 0.8091(13) 1 d D . P A 1
H15B H 1.173394 0.994933 -0.206957 0.026 Uiso 0.8091(13) 1 calc R U P A 1
C16B C 1.3082(5) 1.0393(4) -0.0962(3) 0.0197(9) Uani 0.8091(13) 1 d D . P A 1
H16B H 1.392264 1.081190 -0.120918 0.024 Uiso 0.8091(13) 1 calc R U P A 1
C17B C 1.3167(5) 1.0309(4) -0.0083(3) 0.0180(9) Uani 0.8091(13) 1 d D . P A 1
C18B C 1.4473(5) 1.0876(4) 0.0472(3) 0.0176(9) Uani 0.8091(13) 1 d D . P A 1
H18B H 1.532544 1.130491 0.023942 0.021 Uiso 0.8091(13) 1 calc R U P A 1
C19B C 1.4522(5) 1.0815(4) 0.1331(3) 0.0206(9) Uani 0.8091(13) 1 d D . P A 1
H19B H 1.540476 1.121666 0.168880 0.025 Uiso 0.8091(13) 1 calc R U P A 1
O1C O -0.1693(3) -0.1719(3) 0.6804(2) 0.0303(7) Uani 1 1 d . . . . .
N1C N -0.2117(3) 0.0360(3) 0.69606(19) 0.0179(6) Uani 1 1 d . . . . .
H1C H -0.181(4) 0.126(4) 0.690(3) 0.022 Uiso 1 1 d . U . . .
C1C C -0.1327(4) -0.0503(4) 0.6732(2) 0.0188(8) Uani 1 1 d . . . . .
C2C C 0.0069(4) 0.0103(4) 0.6387(2) 0.0219(8) Uani 1 1 d . . . . .
C3C C 0.0855(4) 0.1496(4) 0.6623(3) 0.0286(9) Uani 1 1 d . U . . .
H3C H 0.050950 0.213234 0.700893 0.034 Uiso 1 1 calc R U . . .
C4C C 0.2161(5) 0.1957(5) 0.6287(3) 0.0396(11) Uani 1 1 d . U . . .
H4C H 0.271287 0.291030 0.645231 0.048 Uiso 1 1 calc R U . . .
C5C C 0.2654(5) 0.1041(5) 0.5717(3) 0.0415(12) Uani 1 1 d . U . . .
H5C H 0.353438 0.137113 0.548304 0.050 Uiso 1 1 calc R U . . .
C6C C 0.1886(5) -0.0348(5) 0.5484(3) 0.0359(10) Uani 1 1 d . U . . .
H6C H 0.223268 -0.097793 0.509384 0.043 Uiso 1 1 calc R U . . .
C7C C 0.0602(4) -0.0815(4) 0.5824(3) 0.0279(9) Uani 1 1 d . U . . .
H7C H 0.007454 -0.177623 0.567164 0.033 Uiso 1 1 calc R U . . .
C8C C -0.3424(4) -0.0078(3) 0.7381(2) 0.0170(7) Uani 1 1 d . . . . .
H8C H -0.389063 -0.109940 0.715801 0.020 Uiso 0.8091(13) 1 calc R U P A 1
H8CA H -0.389737 -0.106395 0.706855 0.020 Uiso 0.1909(13) 1 calc R U P A 2
C9C C -0.4440(4) 0.0707(4) 0.7155(2) 0.0206(8) Uani 1 1 d . . . . .
H9C1 H -0.403232 0.169844 0.742392 0.031 Uiso 1 1 calc R U . . .
H9C2 H -0.536104 0.033588 0.737453 0.031 Uiso 1 1 calc R U . . .
H9C3 H -0.457919 0.059023 0.652035 0.031 Uiso 1 1 calc R U . . .
C10C C -0.3000(5) 0.0197(5) 0.8368(3) 0.0145(10) Uani 0.8091(13) 1 d D . P A 1
C11C C -0.3347(5) -0.0853(4) 0.8823(3) 0.0155(8) Uani 0.8091(13) 1 d D . P A 1
H11C H -0.389887 -0.176401 0.852879 0.019 Uiso 0.8091(13) 1 calc R U P A 1
C12C C -0.2889(4) -0.0592(4) 0.9728(3) 0.0141(9) Uani 0.8091(13) 1 d D . P A 1
C13C C -0.3190(5) -0.1671(5) 1.0202(3) 0.0212(9) Uani 0.8091(13) 1 d D . P A 1
H13C H -0.372524 -0.259123 0.991369 0.025 Uiso 0.8091(13) 1 calc R U P A 1
C14C C -0.2721(5) -0.1404(5) 1.1067(3) 0.0241(10) Uani 0.8091(13) 1 d D . P A 1
H14C H -0.291684 -0.214293 1.137076 0.029 Uiso 0.8091(13) 1 calc R U P A 1
C15C C -0.1947(8) -0.0038(6) 1.1512(4) 0.0224(13) Uani 0.8091(13) 1 d D . P A 1
H15C H -0.164305 0.014191 1.211642 0.027 Uiso 0.8091(13) 1 calc R U P A 1
C16C C -0.1633(5) 0.1029(5) 1.1074(3) 0.0198(9) Uani 0.8091(13) 1 d D . P A 1
H16C H -0.109783 0.194218 1.137375 0.024 Uiso 0.8091(13) 1 calc R U P A 1
C17C C -0.2104(4) 0.0776(4) 1.0171(3) 0.0159(9) Uani 0.8091(13) 1 d D . P A 1
C18C C -0.1788(5) 0.1858(4) 0.9696(3) 0.0166(9) Uani 0.8091(13) 1 d D . P A 1
H18C H -0.126581 0.278169 0.998402 0.020 Uiso 0.8091(13) 1 calc R U P A 1
C19C C -0.2236(5) 0.1572(4) 0.8822(3) 0.0170(9) Uani 0.8091(13) 1 d D . P A 1
H19C H -0.203065 0.230630 0.851444 0.020 Uiso 0.8091(13) 1 calc R U P A 1
O1D O -0.1716(3) 0.3237(3) 0.6682(2) 0.0343(7) Uani 1 1 d . . . . .
N1D N -0.2110(3) 0.5337(3) 0.6963(2) 0.0183(6) Uani 1 1 d . . . . .
H1D H -0.185(4) 0.622(5) 0.695(3) 0.022 Uiso 1 1 d . U . . .
C1D C -0.1316(4) 0.4492(4) 0.6697(2) 0.0200(8) Uani 1 1 d . . . . .
C2D C 0.0108(4) 0.5163(4) 0.6401(2) 0.0215(8) Uani 1 1 d . . . . .
C3D C 0.0915(4) 0.6521(4) 0.6757(3) 0.0307(9) Uani 1 1 d . U . . .
H3D H 0.054934 0.708040 0.718544 0.037 Uiso 1 1 calc R U . . .
C4D C 0.2247(5) 0.7072(5) 0.6497(3) 0.0412(11) Uani 1 1 d . U . . .
H4D H 0.280426 0.799902 0.675662 0.049 Uiso 1 1 calc R U . . .
C5D C 0.2768(5) 0.6275(5) 0.5857(3) 0.0399(11) Uani 1 1 d . U . . .
H5D H 0.366834 0.666759 0.566238 0.048 Uiso 1 1 calc R U . . .
C6D C 0.1985(5) 0.4910(5) 0.5500(3) 0.0385(11) Uani 1 1 d . U . . .
H6D H 0.234963 0.435529 0.506826 0.046 Uiso 1 1 calc R U . . .
C7D C 0.0660(4) 0.4357(4) 0.5780(3) 0.0289(9) Uani 1 1 d . U . . .
H7D H 0.012397 0.341448 0.554343 0.035 Uiso 1 1 calc R U . . .
C8D C -0.3467(4) 0.4819(4) 0.7312(2) 0.0211(8) Uani 1 1 d . . . . .
H8D H -0.392376 0.384222 0.697908 0.025 Uiso 0.8091(13) 1 calc R U P A 1
H8DA H -0.391817 0.379161 0.710805 0.025 Uiso 0.1909(13) 1 calc R U P A 2
C9D C -0.4448(4) 0.5666(4) 0.7120(3) 0.0231(8) Uani 1 1 d . . . . .
H9D1 H -0.398525 0.665332 0.737988 0.035 Uiso 1 1 calc R U . . .
H9D2 H -0.535187 0.534111 0.736863 0.035 Uiso 1 1 calc R U . . .
H9D3 H -0.463457 0.554467 0.648756 0.035 Uiso 1 1 calc R U . . .
C10D C -0.3318(5) 0.4757(5) 0.8263(3) 0.0172(10) Uani 0.8091(13) 1 d D . P A 1
C11D C -0.2044(5) 0.5329(4) 0.8778(3) 0.0170(9) Uani 0.8091(13) 1 d D . P A 1
H11D H -0.120992 0.576956 0.853272 0.020 Uiso 0.8091(13) 1 calc R U P A 1
C12D C -0.1954(4) 0.5271(4) 0.9677(3) 0.0157(9) Uani 0.8091(13) 1 d D . P A 1
C13D C -0.0642(5) 0.5824(4) 1.0218(3) 0.0198(9) Uani 0.8091(13) 1 d D . P A 1
H13D H 0.020419 0.626112 0.998363 0.024 Uiso 0.8091(13) 1 calc R U P A 1
C14D C -0.0584(5) 0.5733(5) 1.1079(3) 0.0237(10) Uani 0.8091(13) 1 d D . P A 1
H14D H 0.030331 0.608991 1.143308 0.028 Uiso 0.8091(13) 1 calc R U P A 1
C15D C -0.1855(14) 0.5105(9) 1.1441(5) 0.0263(12) Uani 0.8091(13) 1 d D . P A 1
H15D H -0.181452 0.506444 1.204062 0.032 Uiso 0.8091(13) 1 calc R U P A 1
C16D C -0.3115(5) 0.4566(5) 1.0937(3) 0.0220(10) Uani 0.8091(13) 1 d D . P A 1
H16D H -0.395014 0.413782 1.118597 0.026 Uiso 0.8091(13) 1 calc R U P A 1
C17D C -0.3215(5) 0.4626(4) 1.0041(3) 0.0156(9) Uani 0.8091(13) 1 d D . P A 1
C18D C -0.4507(5) 0.4042(4) 0.9495(3) 0.0183(9) Uani 0.8091(13) 1 d D . P A 1
H18D H -0.535394 0.359873 0.972769 0.022 Uiso 0.8091(13) 1 calc R U P A 1
C19D C -0.4554(4) 0.4105(4) 0.8636(3) 0.0173(9) Uani 0.8091(13) 1 d D . P A 1
H19D H -0.543661 0.370270 0.827956 0.021 Uiso 0.8091(13) 1 calc R U P A 1
C10E C 1.324(2) 0.5233(17) 0.1687(15) 0.0183(11) Uani 0.1909(13) 1 d D . P A 2
C11E C 1.1985(16) 0.4701(14) 0.1186(10) 0.0163(9) Uani 0.1909(13) 1 d D . P A 2
H11E H 1.116103 0.426644 0.144204 0.020 Uiso 0.1909(13) 1 calc R U P A 2
C12E C 1.1832(15) 0.4755(13) 0.0297(10) 0.0188(10) Uani 0.1909(13) 1 d D . P A 2
C13E C 1.0514(15) 0.4209(16) -0.0243(10) 0.0179(9) Uani 0.1909(13) 1 d D . P A 2
H13E H 0.966834 0.376520 -0.000983 0.021 Uiso 0.1909(13) 1 calc R U P A 2
C14E C 1.0460(18) 0.4323(18) -0.1107(11) 0.0222(10) Uani 0.1909(13) 1 d D . P A 2
H14E H 0.957511 0.399615 -0.146423 0.027 Uiso 0.1909(13) 1 calc R U P A 2
C15E C 1.171(3) 0.492(5) -0.1442(19) 0.0213(12) Uani 0.1909(13) 1 d D . P A 2
H15E H 1.168284 0.495040 -0.204343 0.026 Uiso 0.1909(13) 1 calc R U P A 2
C16E C 1.3022(17) 0.5483(17) -0.0930(10) 0.0207(9) Uani 0.1909(13) 1 d D . P A 2
H16E H 1.385666 0.590003 -0.118315 0.025 Uiso 0.1909(13) 1 calc R U P A 2
C17E C 1.3113(18) 0.544(2) -0.0037(11) 0.0153(9) Uani 0.1909(13) 1 d D . P A 2
C18E C 1.4425(16) 0.5973(16) 0.0501(10) 0.0173(9) Uani 0.1909(13) 1 d D . P A 2
H18E H 1.526851 0.637707 0.025169 0.021 Uiso 0.1909(13) 1 calc R U P A 2
C19E C 1.4526(16) 0.5931(16) 0.1368(10) 0.0177(9) Uani 0.1909(13) 1 d D . P A 2
H19E H 1.539952 0.634157 0.173378 0.021 Uiso 0.1909(13) 1 calc R U P A 2
C10F C 1.2925(19) 0.9800(19) 0.1564(15) 0.0136(10) Uani 0.1909(13) 1 d D . P A 2
C11F C 1.3289(15) 1.0934(15) 0.1171(9) 0.0155(9) Uani 0.1909(13) 1 d D . P A 2
H11F H 1.380297 1.184053 0.149219 0.019 Uiso 0.1909(13) 1 calc R U P A 2
C12F C 1.2854(13) 1.0679(15) 0.0257(10) 0.0155(9) Uani 0.1909(13) 1 d D . P A 2
C13F C 1.3165(17) 1.1756(15) -0.0207(10) 0.0177(9) Uani 0.1909(13) 1 d D . P A 2
H13F H 1.369545 1.267972 0.007750 0.021 Uiso 0.1909(13) 1 calc R U P A 2
C14F C 1.2693(19) 1.1453(17) -0.1075(11) 0.0218(10) Uani 0.1909(13) 1 d D . P A 2
H14F H 1.287927 1.218141 -0.138738 0.026 Uiso 0.1909(13) 1 calc R U P A 2
C15F C 1.193(5) 1.008(3) -0.152(2) 0.0217(13) Uani 0.1909(13) 1 d D . P A 2
H15F H 1.160814 0.990058 -0.211796 0.026 Uiso 0.1909(13) 1 calc R U P A 2
C16F C 1.1662(18) 0.9002(17) -0.1085(10) 0.0197(9) Uani 0.1909(13) 1 d D . P A 2
H16F H 1.120135 0.807319 -0.139200 0.024 Uiso 0.1909(13) 1 calc R U P A 2
C17F C 1.2079(18) 0.9292(15) -0.0174(11) 0.0180(9) Uani 0.1909(13) 1 d D . P A 2
C18F C 1.1798(17) 0.8188(16) 0.0290(10) 0.0176(9) Uani 0.1909(13) 1 d D . P A 2
H18F H 1.132874 0.726100 -0.001778 0.021 Uiso 0.1909(13) 1 calc R U P A 2
C19F C 1.2185(18) 0.8433(16) 0.1158(11) 0.0206(9) Uani 0.1909(13) 1 d D . P A 2
H19F H 1.196341 0.770702 0.147226 0.025 Uiso 0.1909(13) 1 calc R U P A 2
C10G C -0.336(2) -0.0136(18) 0.8277(16) 0.0145(10) Uani 0.1909(13) 1 d D . P A 2
C11G C -0.2050(18) 0.0438(14) 0.8790(10) 0.0155(8) Uani 0.1909(13) 1 d D . P A 2
H11G H -0.120794 0.086956 0.854895 0.019 Uiso 0.1909(13) 1 calc R U P A 2
C12G C -0.2017(15) 0.0353(12) 0.9692(10) 0.0141(9) Uani 0.1909(13) 1 d D . P A 2
C13G C -0.0697(17) 0.0916(16) 1.0239(10) 0.0212(9) Uani 0.1909(13) 1 d D . P A 2
H13G H 0.014513 0.137149 1.000656 0.025 Uiso 0.1909(13) 1 calc R U P A 2
C14G C -0.0631(19) 0.0806(18) 1.1098(11) 0.0241(10) Uani 0.1909(13) 1 d D . P A 2
H14G H 0.025713 0.109205 1.144813 0.029 Uiso 0.1909(13) 1 calc R U P A 2
C15G C -0.191(3) 0.026(3) 1.1433(18) 0.0224(13) Uani 0.1909(13) 1 d D . P A 2
H15G H -0.187916 0.032875 1.204540 0.027 Uiso 0.1909(13) 1 calc R U P A 2
C16G C -0.3183(17) -0.0348(17) 1.0955(10) 0.0198(9) Uani 0.1909(13) 1 d D . P A 2
H16G H -0.400773 -0.078853 1.120840 0.024 Uiso 0.1909(13) 1 calc R U P A 2
C17G C -0.3241(16) -0.0303(17) 1.0048(10) 0.0159(9) Uani 0.1909(13) 1 d D . P A 2
C18G C -0.4564(16) -0.0868(16) 0.9512(10) 0.0166(9) Uani 0.1909(13) 1 d D . P A 2
H18G H -0.541186 -0.129312 0.975091 0.020 Uiso 0.1909(13) 1 calc R U P A 2
C19G C -0.4609(17) -0.0795(16) 0.8647(10) 0.0170(9) Uani 0.1909(13) 1 d D . P A 2
H19G H -0.549071 -0.119405 0.828875 0.020 Uiso 0.1909(13) 1 calc R U P A 2
C10H C -0.3053(19) 0.5301(17) 0.8376(13) 0.0172(10) Uani 0.1909(13) 1 d D . P A 2
C11H C -0.3343(15) 0.4272(15) 0.8854(10) 0.0170(9) Uani 0.1909(13) 1 d D . P A 2
H11H H -0.387875 0.334807 0.857382 0.020 Uiso 0.1909(13) 1 calc R U P A 2
C12H C -0.2848(15) 0.4570(16) 0.9778(10) 0.0157(9) Uani 0.1909(13) 1 d D . P A 2
C13H C -0.3180(17) 0.3465(16) 1.0232(10) 0.0198(9) Uani 0.1909(13) 1 d D . P A 2
H13H H -0.374400 0.255954 0.993573 0.024 Uiso 0.1909(13) 1 calc R U P A 2
C14H C -0.269(2) 0.3697(18) 1.1091(11) 0.0237(10) Uani 0.1909(13) 1 d D . P A 2
H14H H -0.287090 0.295268 1.138995 0.028 Uiso 0.1909(13) 1 calc R U P A 2
C15H C -0.191(6) 0.509(3) 1.153(2) 0.0263(12) Uani 0.1909(13) 1 d D . P A 2
H15H H -0.159319 0.528027 1.213524 0.032 Uiso 0.1909(13) 1 calc R U P A 2
C16H C -0.1617(19) 0.6147(17) 1.1102(10) 0.0220(10) Uani 0.1909(13) 1 d D . P A 2
H16H H -0.108639 0.705797 1.140776 0.026 Uiso 0.1909(13) 1 calc R U P A 2
C17H C -0.2087(16) 0.5924(14) 1.0198(9) 0.0156(9) Uani 0.1909(13) 1 d D . P A 2
C18H C -0.1765(17) 0.6977(16) 0.9700(10) 0.0183(9) Uani 0.1909(13) 1 d D . P A 2
H18H H -0.119882 0.789726 0.996726 0.022 Uiso 0.1909(13) 1 calc R U P A 2
C19H C -0.2276(17) 0.6662(16) 0.8824(10) 0.0173(9) Uani 0.1909(13) 1 d D . P A 2
H19H H -0.209420 0.739307 0.851345 0.021 Uiso 0.1909(13) 1 calc R U P A 2

loop_
_atom_site_aniso_label
_atom_site_aniso_U_11
_atom_site_aniso_U_22
_atom_site_aniso_U_33
_atom_site_aniso_U_23
_atom_site_aniso_U_13
_atom_site_aniso_U_12
O1A 0.0317(14) 0.0177(13) 0.0338(16) 0.0124(11) 0.0088(12) 0.0107(11)
O2A 0.0339(13) 0.0469(15) 0.0357(14) 0.0003(11) 0.0158(11) 0.0135(12)
O3A 0.0410(16) 0.0336(15) 0.067(2) 0.0011(13) 0.0257(14) -0.0021(13)
N1A 0.0253(16) 0.0142(13) 0.0186(15) 0.0056(11) 0.0075(12) 0.0076(13)
N2A 0.0245(14) 0.0440(18) 0.0220(14) 0.0081(12) 0.0059(11) 0.0113(13)
C1A 0.029(2) 0.0151(16) 0.0111(16) 0.0036(13) 0.0009(14) 0.0067(15)
C2A 0.0254(19) 0.0152(16) 0.0133(17) 0.0033(13) 0.0012(14) 0.0076(15)
C3A 0.0310(18) 0.0238(17) 0.0196(17) 0.0037(13) 0.0036(14) 0.0159(15)
C4A 0.0290(19) 0.039(2) 0.0180(17) 0.0097(14) 0.0072(14) 0.0215(17)
C5A 0.0167(15) 0.043(2) 0.0252(18) 0.0224(15) 0.0083(13) 0.0136(15)
C6A 0.0194(17) 0.0207(17) 0.036(2) 0.0098(14) 0.0030(14) 0.0032(14)
C7A 0.0235(18) 0.0183(16) 0.0258(18) 0.0012(13) 0.0046(14) 0.0066(14)
C8A 0.0228(19) 0.0232(18) 0.026(2) 0.0097(16) 0.0033(15) 0.0075(16)
C9A 0.027(2) 0.0246(18) 0.0236(19) 0.0063(15) -0.0024(15) 0.0090(17)
C10A 0.016(2) 0.018(3) 0.026(2) 0.007(2) 0.0079(19) 0.010(2)
C11A 0.0116(19) 0.0170(19) 0.020(2) 0.0028(16) 0.0046(15) 0.0045(17)
C12A 0.015(2) 0.022(2) 0.024(3) 0.007(2) 0.0058(18) 0.0118(18)
C13A 0.0127(19) 0.019(2) 0.025(2) 0.0059(17) 0.0034(16) 0.0073(17)
C14A 0.021(2) 0.026(2) 0.027(2) 0.0140(19) 0.0064(18) 0.012(2)
C15A 0.017(3) 0.031(2) 0.018(3) 0.007(2) 0.0012(19) 0.010(3)
C16A 0.016(2) 0.020(2) 0.025(2) 0.0026(18) -0.0011(17) 0.0077(18)
C17A 0.0097(19) 0.020(2) 0.019(2) 0.0046(17) 0.0017(16) 0.0078(16)
C18A 0.0104(18) 0.017(2) 0.025(2) 0.0051(17) 0.0029(16) 0.0036(16)
C19A 0.013(2) 0.019(2) 0.023(2) 0.0072(17) 0.0039(16) 0.0055(17)
O1B 0.0326(15) 0.0158(12) 0.0387(16) 0.0093(11) 0.0116(12) 0.0128(11)
O2B 0.0378(14) 0.0473(15) 0.0356(14) 0.0000(11) 0.0194(11) 0.0124(12)
O3B 0.0406(16) 0.0320(15) 0.077(2) 0.0052(14) 0.0293(15) 0.0016(13)
N1B 0.0263(16) 0.0130(13) 0.0205(16) 0.0072(11) 0.0064(12) 0.0076(13)
N2B 0.0275(14) 0.0398(17) 0.0248(15) 0.0102(12) 0.0068(11) 0.0132(14)
C1B 0.0254(19) 0.0148(16) 0.0132(17) 0.0023(13) 0.0003(14) 0.0061(14)
C2B 0.0254(19) 0.0156(16) 0.0132(17) 0.0042(13) -0.0007(14) 0.0093(15)
C3B 0.0323(19) 0.0222(16) 0.0164(16) -0.0007(13) 0.0026(14) 0.0124(15)
C4B 0.0260(17) 0.0320(18) 0.0146(16) 0.0042(13) 0.0032(13) 0.0158(15)
C5B 0.0192(15) 0.0327(19) 0.0228(17) 0.0134(14) 0.0065(13) 0.0144(15)
C6B 0.0230(17) 0.0151(15) 0.037(2) 0.0076(14) 0.0054(14) 0.0058(14)
C7B 0.0243(17) 0.0147(15) 0.0299(18) 0.0040(13) 0.0055(14) 0.0091(14)
C8B 0.0240(19) 0.0123(16) 0.023(2) 0.0039(14) 0.0026(15) 0.0057(15)
C9B 0.026(2) 0.0206(17) 0.0218(19) 0.0038(15) -0.0014(15) 0.0069(16)
C10B 0.014(2) 0.008(2) 0.018(2) -0.0005(18) -0.0007(19) 0.0036(19)
C11B 0.014(2) 0.0116(18) 0.020(2) 0.0011(15) 0.0027(16) 0.0034(17)
C12B 0.017(2) 0.0119(18) 0.022(2) 0.0046(17) 0.0060(17) 0.0092(16)
C13B 0.017(2) 0.0127(18) 0.023(2) 0.0001(15) 0.0022(17) 0.0061(16)
C14B 0.020(2) 0.019(2) 0.027(2) 0.0023(17) -0.0037(18) 0.0082(19)
C15B 0.027(3) 0.021(3) 0.020(2) 0.0036(19) 0.0011(19) 0.012(3)
C16B 0.020(2) 0.017(2) 0.023(2) 0.0036(17) 0.0062(17) 0.0071(18)
C17B 0.018(2) 0.0131(19) 0.026(2) 0.0043(17) 0.0029(18) 0.0094(17)
C18B 0.014(2) 0.0174(19) 0.025(2) 0.0099(17) 0.0089(17) 0.0054(17)
C19B 0.017(2) 0.016(2) 0.028(2) 0.0054(17) -0.0005(18) 0.0046(17)
O1C 0.0260(14) 0.0174(13) 0.0515(19) 0.0097(12) 0.0132(13) 0.0098(12)
N1C 0.0192(15) 0.0156(14) 0.0215(16) 0.0059(12) 0.0067(12) 0.0072(12)
C1C 0.0197(18) 0.0186(17) 0.0189(18) 0.0017(14) 0.0036(14) 0.0084(15)
C2C 0.0218(19) 0.029(2) 0.0207(19) 0.0115(16) 0.0028(15) 0.0128(16)
C3C 0.0274(14) 0.0267(14) 0.0331(15) 0.0103(11) 0.0016(11) 0.0081(11)
C4C 0.0363(16) 0.0390(15) 0.0454(17) 0.0161(12) 0.0015(12) 0.0098(12)
C5C 0.0390(16) 0.0473(17) 0.0436(17) 0.0183(12) 0.0059(12) 0.0154(13)
C6C 0.0350(15) 0.0412(15) 0.0350(15) 0.0094(12) 0.0077(12) 0.0156(12)
C7C 0.0280(14) 0.0306(14) 0.0256(14) 0.0043(11) 0.0042(11) 0.0105(11)
C8C 0.0175(17) 0.0144(15) 0.0210(19) 0.0049(13) 0.0074(14) 0.0064(14)
C9C 0.0200(18) 0.0227(17) 0.0231(19) 0.0053(14) 0.0075(14) 0.0114(15)
C10C 0.010(3) 0.016(2) 0.017(2) 0.002(2) 0.003(2) 0.003(2)
C11C 0.015(2) 0.0114(18) 0.019(2) 0.0009(15) 0.0036(16) 0.0038(17)
C12C 0.0076(19) 0.016(2) 0.020(2) 0.0045(17) 0.0065(16) 0.0049(16)
C13C 0.018(2) 0.020(2) 0.028(2) 0.0100(18) 0.0071(17) 0.0061(18)
C14C 0.022(2) 0.027(2) 0.029(3) 0.013(2) 0.0063(19) 0.010(2)
C15C 0.029(2) 0.024(3) 0.020(2) 0.010(2) 0.0037(17) 0.013(2)
C16C 0.017(2) 0.024(2) 0.019(2) 0.0024(18) 0.0032(17) 0.0100(19)
C17C 0.011(2) 0.017(2) 0.023(2) 0.0036(17) 0.0050(17) 0.0093(17)
C18C 0.0137(19) 0.0139(19) 0.023(2) 0.0012(16) 0.0033(16) 0.0073(17)
C19C 0.017(2) 0.0125(19) 0.023(2) 0.0045(16) 0.0055(17) 0.0058(17)
O1D 0.0247(14) 0.0200(13) 0.063(2) 0.0158(13) 0.0103(13) 0.0088(12)
N1D 0.0186(15) 0.0171(14) 0.0215(16) 0.0052(12) 0.0060(12) 0.0078(13)
C1D 0.0240(19) 0.0174(16) 0.0211(19) 0.0033(14) 0.0032(15) 0.0107(15)
C2D 0.0236(19) 0.0250(18) 0.0202(19) 0.0096(15) 0.0040(15) 0.0108(16)
C3D 0.0292(14) 0.0280(14) 0.0355(15) 0.0069(11) 0.0038(12) 0.0093(11)
C4D 0.0388(16) 0.0373(15) 0.0492(16) 0.0121(12) 0.0042(12) 0.0123(12)
C5D 0.0379(16) 0.0439(15) 0.0453(16) 0.0249(12) 0.0079(12) 0.0134(12)
C6D 0.0372(15) 0.0468(16) 0.0362(15) 0.0101(12) 0.0078(12) 0.0185(12)
C7D 0.0292(14) 0.0305(14) 0.0279(14) 0.0044(11) 0.0022(11) 0.0118(11)
C8D 0.0156(17) 0.0265(19) 0.025(2) 0.0107(16) 0.0047(15) 0.0092(16)
C9D 0.0220(19) 0.0271(18) 0.026(2) 0.0092(15) 0.0046(15) 0.0140(16)
C10D 0.019(2) 0.011(2) 0.025(2) 0.004(2) 0.0050(18) 0.010(2)
C11D 0.015(2) 0.0165(19) 0.024(2) 0.0089(16) 0.0069(16) 0.0079(17)
C12D 0.014(2) 0.0107(18) 0.022(2) 0.0015(17) -0.0001(17) 0.0046(16)
C13D 0.016(2) 0.019(2) 0.027(2) 0.0086(17) 0.0033(18) 0.0053(17)
C14D 0.026(2) 0.020(2) 0.023(2) 0.0019(18) -0.0006(19) 0.0070(19)
C15D 0.035(3) 0.029(2) 0.019(3) 0.0037(18) 0.004(2) 0.0148(19)
C16D 0.025(2) 0.022(2) 0.023(2) 0.0066(18) 0.0086(18) 0.0091(19)
C17D 0.012(2) 0.0140(19) 0.023(2) 0.0066(17) 0.0082(16) 0.0054(17)
C18D 0.012(2) 0.017(2) 0.027(2) 0.0045(17) 0.0051(17) 0.0053(17)
C19D 0.0103(19) 0.019(2) 0.024(2) 0.0059(17) 0.0037(17) 0.0047(17)
C10E 0.016(2) 0.018(3) 0.026(2) 0.007(2) 0.0079(19) 0.010(2)
C11E 0.0116(19) 0.0170(19) 0.020(2) 0.0028(16) 0.0046(15) 0.0045(17)
C12E 0.015(2) 0.022(2) 0.024(3) 0.007(2) 0.0058(18) 0.0118(18)
C13E 0.0127(19) 0.019(2) 0.025(2) 0.0059(17) 0.0034(16) 0.0073(17)
C14E 0.021(2) 0.026(2) 0.027(2) 0.0140(19) 0.0064(18) 0.012(2)
C15E 0.017(3) 0.031(2) 0.018(3) 0.007(2) 0.0012(19) 0.010(3)
C16E 0.016(2) 0.020(2) 0.025(2) 0.0026(18) -0.0011(17) 0.0077(18)
C17E 0.0097(19) 0.020(2) 0.019(2) 0.0046(17) 0.0017(16) 0.0078(16)
C18E 0.0104(18) 0.017(2) 0.025(2) 0.0051(17) 0.0029(16) 0.0036(16)
C19E 0.013(2) 0.019(2) 0.023(2) 0.0072(17) 0.0039(16) 0.0055(17)
C10F 0.014(2) 0.008(2) 0.018(2) -0.0005(18) -0.0007(19) 0.0036(19)
C11F 0.014(2) 0.0116(18) 0.020(2) 0.0011(15) 0.0027(16) 0.0034(17)
C12F 0.017(2) 0.0119(18) 0.022(2) 0.0046(17) 0.0060(17) 0.0092(16)
C13F 0.017(2) 0.0127(18) 0.023(2) 0.0001(15) 0.0022(17) 0.0061(16)
C14F 0.020(2) 0.019(2) 0.027(2) 0.0023(17) -0.0037(18) 0.0082(19)
C15F 0.027(3) 0.021(3) 0.020(2) 0.0036(19) 0.0011(19) 0.012(3)
C16F 0.020(2) 0.017(2) 0.023(2) 0.0036(17) 0.0062(17) 0.0071(18)
C17F 0.018(2) 0.0131(19) 0.026(2) 0.0043(17) 0.0029(18) 0.0094(17)
C18F 0.014(2) 0.0174(19) 0.025(2) 0.0099(17) 0.0089(17) 0.0054(17)
C19F 0.017(2) 0.016(2) 0.028(2) 0.0054(17) -0.0005(18) 0.0046(17)
C10G 0.010(3) 0.016(2) 0.017(2) 0.002(2) 0.003(2) 0.003(2)
C11G 0.015(2) 0.0114(18) 0.019(2) 0.0009(15) 0.0036(16) 0.0038(17)
C12G 0.0076(19) 0.016(2) 0.020(2) 0.0045(17) 0.0065(16) 0.0049(16)
C13G 0.018(2) 0.020(2) 0.028(2) 0.0100(18) 0.0071(17) 0.0061(18)
C14G 0.022(2) 0.027(2) 0.029(3) 0.013(2) 0.0063(19) 0.010(2)
C15G 0.029(2) 0.024(3) 0.020(2) 0.010(2) 0.0037(17) 0.013(2)
C16G 0.017(2) 0.024(2) 0.019(2) 0.0024(18) 0.0032(17) 0.0100(19)
C17G 0.011(2) 0.017(2) 0.023(2) 0.0036(17) 0.0050(17) 0.0093(17)
C18G 0.0137(19) 0.0139(19) 0.023(2) 0.0012(16) 0.0033(16) 0.0073(17)
C19G 0.017(2) 0.0125(19) 0.023(2) 0.0045(16) 0.0055(17) 0.0058(17)
C10H 0.019(2) 0.011(2) 0.025(2) 0.004(2) 0.0050(18) 0.010(2)
C11H 0.015(2) 0.0165(19) 0.024(2) 0.0089(16) 0.0069(16) 0.0079(17)
C12H 0.014(2) 0.0107(18) 0.022(2) 0.0015(17) -0.0001(17) 0.0046(16)
C13H 0.016(2) 0.019(2) 0.027(2) 0.0086(17) 0.0033(18) 0.0053(17)
C14H 0.026(2) 0.020(2) 0.023(2) 0.0019(18) -0.0006(19) 0.0070(19)
C15H 0.035(3) 0.029(2) 0.019(3) 0.0037(18) 0.004(2) 0.0148(19)
C16H 0.025(2) 0.022(2) 0.023(2) 0.0066(18) 0.0086(18) 0.0091(19)
C17H 0.012(2) 0.0140(19) 0.023(2) 0.0066(17) 0.0082(16) 0.0054(17)
C18H 0.012(2) 0.017(2) 0.027(2) 0.0045(17) 0.0051(17) 0.0053(17)
C19H 0.0103(19) 0.019(2) 0.024(2) 0.0059(17) 0.0037(17) 0.0047(17)

loop_
_atom_type_symbol
_atom_type_description
_atom_type_scat_dispersion_real
_atom_type_scat_dispersion_imag
_atom_type_scat_source
C C 0.0181 0.0091 'International Tables Vol C Tables 4.2.6.8 and 6.1.1.4'
H H 0.0000 0.0000 'International Tables Vol C Tables 4.2.6.8 and 6.1.1.4'
N N 0.0311 0.0180 'International Tables Vol C Tables 4.2.6.8 and 6.1.1.4'
O O 0.0492 0.0322 'International Tables Vol C Tables 4.2.6.8 and 6.1.1.4'

loop_
_geom_angle_atom_site_label_1
_geom_angle_atom_site_label_2
_geom_angle_atom_site_label_3
_geom_angle
_geom_angle_site_symmetry_1
_geom_angle_site_symmetry_3
_geom_angle_publ_flag
C1A N1A C8A 122.7(3) . . ?
C1A N1A H1A 117(3) . . ?
C8A N1A H1A 120(3) . . ?
O2A N2A O3A 123.6(3) . . ?
O2A N2A C5A 118.6(3) . . ?
O3A N2A C5A 117.8(3) . . ?
O1A C1A N1A 123.1(3) . . ?
O1A C1A C2A 120.0(3) . . ?
N1A C1A C2A 116.9(3) . . ?
C3A C2A C7A 119.4(4) . . ?
C3A C2A C1A 118.6(3) . . ?
C7A C2A C1A 121.9(3) . . ?
C4A C3A C2A 121.2(4) . . ?
C4A C3A H3A 119.4 . . ?
C2A C3A H3A 119.4 . . ?
C3A C4A C5A 118.2(3) . . ?
C3A C4A H4A 120.9 . . ?
C5A C4A H4A 120.9 . . ?
C6A C5A C4A 122.0(3) . . ?
C6A C5A N2A 118.5(3) . . ?
C4A C5A N2A 119.5(3) . . ?
C5A C6A C7A 119.6(3) . . ?
C5A C6A H6A 120.2 . . ?
C7A C6A H6A 120.2 . . ?
C6A C7A C2A 119.6(3) . . ?
C6A C7A H7A 120.2 . . ?
C2A C7A H7A 120.2 . . ?
N1A C8A C10E 117.5(8) . . ?
N1A C8A C9A 109.2(3) . . ?
C10E C8A C9A 118.9(8) . . ?
N1A C8A C10A 108.1(3) . . ?
C9A C8A C10A 112.4(3) . . ?
N1A C8A H8A 109.0 . . ?
C9A C8A H8A 109.0 . . ?
C10A C8A H8A 109.0 . . ?
N1A C8A H8AA 102.8 . . ?
C10E C8A H8AA 102.8 . . ?
C9A C8A H8AA 102.8 . . ?
C8A C9A H9A1 109.5 . . ?
C8A C9A H9A2 109.5 . . ?
H9A1 C9A H9A2 109.5 . . ?
C8A C9A H9A3 109.5 . . ?
H9A1 C9A H9A3 109.5 . . ?
H9A2 C9A H9A3 109.5 . . ?
C11A C10A C19A 119.1(4) . . ?
C11A C10A C8A 120.6(4) . . ?
C19A C10A C8A 120.3(4) . . ?
C10A C11A C12A 121.5(4) . . ?
C10A C11A H11A 119.2 . . ?
C12A C11A H11A 119.2 . . ?
C11A C12A C17A 119.1(4) . . ?
C11A C12A C13A 122.2(4) . . ?
C17A C12A C13A 118.7(4) . . ?
C14A C13A C12A 120.1(4) . . ?
C14A C13A H13A 120.0 . . ?
C12A C13A H13A 120.0 . . ?
C13A C14A C15A 121.4(5) . . ?
C13A C14A H14A 119.3 . . ?
C15A C14A H14A 119.3 . . ?
C16A C15A C14A 119.6(5) . . ?
C16A C15A H15A 120.2 . . ?
C14A C15A H15A 120.2 . . ?
C15A C16A C17A 120.9(5) . . ?
C15A C16A H16A 119.6 . . ?
C17A C16A H16A 119.6 . . ?
C16A C17A C12A 119.4(4) . . ?
C16A C17A C18A 121.9(4) . . ?
C12A C17A C18A 118.6(4) . . ?
C19A C18A C17A 120.6(4) . . ?
C19A C18A H18A 119.7 . . ?
C17A C18A H18A 119.7 . . ?
C18A C19A C10A 120.9(4) . . ?
C18A C19A H19A 119.5 . . ?
C10A C19A H19A 119.5 . . ?
C1B N1B C8B 122.2(3) . . ?
C1B N1B H1B 117(3) . . ?
C8B N1B H1B 121(3) . . ?
O2B N2B O3B 123.6(3) . . ?
O2B N2B C5B 118.3(3) . . ?
O3B N2B C5B 118.0(3) . . ?
O1B C1B N1B 123.3(3) . . ?
O1B C1B C2B 119.7(3) . . ?
N1B C1B C2B 117.0(3) . . ?
C3B C2B C7B 119.7(4) . . ?
C3B C2B C1B 117.7(3) . . ?
C7B C2B C1B 122.6(3) . . ?
C4B C3B C2B 121.1(3) . . ?
C4B C3B H3B 119.5 . . ?
C2B C3B H3B 119.5 . . ?
C3B C4B C5B 118.5(3) . . ?
C3B C4B H4B 120.8 . . ?
C5B C4B H4B 120.8 . . ?
C6B C5B C4B 122.2(3) . . ?
C6B C5B N2B 118.0(3) . . ?
C4B C5B N2B 119.8(3) . . ?
C5B C6B C7B 119.5(3) . . ?
C5B C6B H6B 120.2 . . ?
C7B C6B H6B 120.2 . . ?
C6B C7B C2B 119.0(3) . . ?
C6B C7B H7B 120.5 . . ?
C2B C7B H7B 120.5 . . ?
N1B C8B C10B 113.9(3) . . ?
N1B C8B C9B 109.1(3) . . ?
C10B C8B C9B 113.6(3) . . ?
N1B C8B C10F 102.8(7) . . ?
C9B C8B C10F 112.4(7) . . ?
N1B C8B H8B 106.6 . . ?
C10B C8B H8B 106.6 . . ?
C9B C8B H8B 106.6 . . ?
N1B C8B H8BA 110.8 . . ?
C9B C8B H8BA 110.8 . . ?
C10F C8B H8BA 110.8 . . ?
C8B C9B H8B1 109.5 . . ?
C8B C9B H8B2 109.5 . . ?
H8B1 C9B H8B2 109.5 . . ?
C8B C9B H8B3 109.5 . . ?
H8B1 C9B H8B3 109.5 . . ?
H8B2 C9B H8B3 109.5 . . ?
C11B C10B C19B 118.1(4) . . ?
C11B C10B C8B 124.4(4) . . ?
C19B C10B C8B 117.5(4) . . ?
C10B C11B C12B 122.2(4) . . ?
C10B C11B H11B 118.9 . . ?
C12B C11B H11B 118.9 . . ?
C11B C12B C13B 122.3(4) . . ?
C11B C12B C17B 119.0(4) . . ?
C13B C12B C17B 118.6(4) . . ?
C14B C13B C12B 120.9(4) . . ?
C14B C13B H13B 119.6 . . ?
C12B C13B H13B 119.6 . . ?
C13B C14B C15B 120.3(5) . . ?
C13B C14B H14B 119.9 . . ?
C15B C14B H14B 119.9 . . ?
C16B C15B C14B 120.0(6) . . ?
C16B C15B H15B 120.0 . . ?
C14B C15B H15B 120.0 . . ?
C15B C16B C17B 120.7(5) . . ?
C15B C16B H16B 119.6 . . ?
C17B C16B H16B 119.6 . . ?
C16B C17B C12B 119.5(4) . . ?
C16B C17B C18B 122.3(4) . . ?
C12B C17B C18B 118.2(4) . . ?
C19B C18B C17B 121.2(4) . . ?
C19B C18B H18B 119.4 . . ?
C17B C18B H18B 119.4 . . ?
C18B C19B C10B 121.2(4) . . ?
C18B C19B H19B 119.4 . . ?
C10B C19B H19B 119.4 . . ?
C1C N1C C8C 121.3(3) . . ?
C1C N1C H1C 120(3) . . ?
C8C N1C H1C 118(3) . . ?
O1C C1C N1C 123.0(3) . . ?
O1C C1C C2C 120.3(3) . . ?
N1C C1C C2C 116.7(3) . . ?
C3C C2C C7C 119.4(4) . . ?
C3C C2C C1C 123.4(3) . . ?
C7C C2C C1C 117.2(3) . . ?
C2C C3C C4C 119.3(4) . . ?
C2C C3C H3C 120.4 . . ?
C4C C3C H3C 120.4 . . ?
C5C C4C C3C 120.5(5) . . ?
C5C C4C H4C 119.8 . . ?
C3C C4C H4C 119.8 . . ?
C6C C5C C4C 120.6(5) . . ?
C6C C5C H5C 119.7 . . ?
C4C C5C H5C 119.7 . . ?
C5C C6C C7C 119.2(4) . . ?
C5C C6C H6C 120.4 . . ?
C7C C6C H6C 120.4 . . ?
C6C C7C C2C 121.0(4) . . ?
C6C C7C H7C 119.5 . . ?
C2C C7C H7C 119.5 . . ?
C10G C8C N1C 120.9(8) . . ?
C10G C8C C9C 111.8(8) . . ?
N1C C8C C9C 109.1(3) . . ?
N1C C8C C10C 107.8(3) . . ?
C9C C8C C10C 112.8(3) . . ?
N1C C8C H8C 109.0 . . ?
C9C C8C H8C 109.0 . . ?
C10C C8C H8C 109.0 . . ?
C10G C8C H8CA 104.4 . . ?
N1C C8C H8CA 104.4 . . ?
C9C C8C H8CA 104.4 . . ?
C8C C9C H9C1 109.5 . . ?
C8C C9C H9C2 109.5 . . ?
H9C1 C9C H9C2 109.5 . . ?
C8C C9C H9C3 109.5 . . ?
H9C1 C9C H9C3 109.5 . . ?
H9C2 C9C H9C3 109.5 . . ?
C11C C10C C19C 119.2(4) . . ?
C11C C10C C8C 121.6(4) . . ?
C19C C10C C8C 119.2(4) . . ?
C10C C11C C12C 120.9(4) . . ?
C10C C11C H11C 119.6 . . ?
C12C C11C H11C 119.6 . . ?
C17C C12C C13C 118.7(4) . . ?
C17C C12C C11C 119.5(4) . . ?
C13C C12C C11C 121.8(4) . . ?
C14C C13C C12C 120.9(4) . . ?
C14C C13C H13C 119.5 . . ?
C12C C13C H13C 119.5 . . ?
C13C C14C C15C 120.5(5) . . ?
C13C C14C H14C 119.8 . . ?
C15C C14C H14C 119.8 . . ?
C16C C15C C14C 120.1(5) . . ?
C16C C15C H15C 119.9 . . ?
C14C C15C H15C 119.9 . . ?
C15C C16C C17C 120.4(5) . . ?
C15C C16C H16C 119.8 . . ?
C17C C16C H16C 119.8 . . ?
C12C C17C C16C 119.4(4) . . ?
C12C C17C C18C 118.8(4) . . ?
C16C C17C C18C 121.8(4) . . ?
C19C C18C C17C 120.3(4) . . ?
C19C C18C H18C 119.9 . . ?
C17C C18C H18C 119.9 . . ?
C18C C19C C10C 121.2(4) . . ?
C18C C19C H19C 119.4 . . ?
C10C C19C H19C 119.4 . . ?
C1D N1D C8D 121.2(3) . . ?
C1D N1D H1D 123(3) . . ?
C8D N1D H1D 115(3) . . ?
O1D C1D N1D 122.9(4) . . ?
O1D C1D C2D 120.7(3) . . ?
N1D C1D C2D 116.4(3) . . ?
C3D C2D C7D 119.0(4) . . ?
C3D C2D C1D 122.7(3) . . ?
C7D C2D C1D 118.3(3) . . ?
C4D C3D C2D 120.7(4) . . ?
C4D C3D H3D 119.7 . . ?
C2D C3D H3D 119.7 . . ?
C3D C4D C5D 119.9(4) . . ?
C3D C4D H4D 120.1 . . ?
C5D C4D H4D 120.1 . . ?
C4D C5D C6D 120.3(5) . . ?
C4D C5D H5D 119.9 . . ?
C6D C5D H5D 119.9 . . ?
C5D C6D C7D 119.3(4) . . ?
C5D C6D H6D 120.4 . . ?
C7D C6D H6D 120.4 . . ?
C2D C7D C6D 120.8(4) . . ?
C2D C7D H7D 119.6 . . ?
C6D C7D H7D 119.6 . . ?
N1D C8D C10D 113.9(3) . . ?
N1D C8D C9D 109.1(3) . . ?
C10D C8D C9D 112.9(3) . . ?
N1D C8D C10H 103.6(7) . . ?
C9D C8D C10H 104.1(6) . . ?
N1D C8D H8D 106.8 . . ?
C10D C8D H8D 106.8 . . ?
C9D C8D H8D 106.8 . . ?
N1D C8D H8DA 113.1 . . ?
C9D C8D H8DA 113.1 . . ?
C10H C8D H8DA 113.1 . . ?
C8D C9D H9D1 109.5 . . ?
C8D C9D H9D2 109.5 . . ?
H9D1 C9D H9D2 109.5 . . ?
C8D C9D H9D3 109.5 . . ?
H9D1 C9D H9D3 109.5 . . ?
H9D2 C9D H9D3 109.5 . . ?
C11D C10D C19D 119.1(4) . . ?
C11D C10D C8D 122.6(4) . . ?
C19D C10D C8D 118.4(4) . . ?
C10D C11D C12D 120.8(4) . . ?
C10D C11D H11D 119.6 . . ?
C12D C11D H11D 119.6 . . ?
C13D C12D C11D 122.0(4) . . ?
C13D C12D C17D 118.9(4) . . ?
C11D C12D C17D 119.1(4) . . ?
C14D C13D C12D 120.7(4) . . ?
C14D C13D H13D 119.7 . . ?
C12D C13D H13D 119.7 . . ?
C13D C14D C15D 120.0(5) . . ?
C13D C14D H14D 120.0 . . ?
C15D C14D H14D 120.0 . . ?
C16D C15D C14D 120.4(6) . . ?
C16D C15D H15D 119.8 . . ?
C14D C15D H15D 119.8 . . ?
C15D C16D C17D 121.2(6) . . ?
C15D C16D H16D 119.4 . . ?
C17D C16D H16D 119.4 . . ?
C18D C17D C16D 122.4(4) . . ?
C18D C17D C12D 118.8(4) . . ?
C16D C17D C12D 118.8(4) . . ?
C19D C18D C17D 120.6(4) . . ?
C19D C18D H18D 119.7 . . ?
C17D C18D H18D 119.7 . . ?
C18D C19D C10D 121.6(4) . . ?
C18D C19D H19D 119.2 . . ?
C10D C19D H19D 119.2 . . ?
C11E C10E C19E 122.6(18) . . ?
C11E C10E C8A 122.3(16) . . ?
C19E C10E C8A 115.1(15) . . ?
C10E C11E C12E 123.2(15) . . ?
C10E C11E H11E 118.4 . . ?
C12E C11E H11E 118.4 . . ?
C11E C12E C13E 124.1(13) . . ?
C11E C12E C17E 115.1(13) . . ?
C13E C12E C17E 120.8(13) . . ?
C14E C13E C12E 120.2(14) . . ?
C14E C13E H13E 119.9 . . ?
C12E C13E H13E 119.9 . . ?
C15E C14E C13E 118.9(17) . . ?
C15E C14E H14E 120.5 . . ?
C13E C14E H14E 120.5 . . ?
C14E C15E C16E 122(2) . . ?
C14E C15E H15E 118.8 . . ?
C16E C15E H15E 118.8 . . ?
C15E C16E C17E 120.4(17) . . ?
C15E C16E H16E 119.8 . . ?
C17E C16E H16E 119.8 . . ?
C16E C17E C18E 122.1(14) . . ?
C16E C17E C12E 117.1(14) . . ?
C18E C17E C12E 120.7(14) . . ?
C19E C18E C17E 122.5(14) . . ?
C19E C18E H18E 118.7 . . ?
C17E C18E H18E 118.7 . . ?
C18E C19E C10E 115.8(15) . . ?
C18E C19E H19E 122.1 . . ?
C10E C19E H19E 122.1 . . ?
C11F C10F C19F 126.4(19) . . ?
C11F C10F C8B 115.7(13) . . ?
C19F C10F C8B 117.8(16) . . ?
C10F C11F C12F 117.0(14) . . ?
C10F C11F H11F 121.5 . . ?
C12F C11F H11F 121.5 . . ?
C13F C12F C17F 120.4(13) . . ?
C13F C12F C11F 121.7(13) . . ?
C17F C12F C11F 117.9(12) . . ?
C14F C13F C12F 119.0(13) . . ?
C14F C13F H13F 120.5 . . ?
C12F C13F H13F 120.5 . . ?
C13F C14F C15F 121.4(17) . . ?
C13F C14F H14F 119.3 . . ?
C15F C14F H14F 119.3 . . ?
C16F C15F C14F 121(2) . . ?
C16F C15F H15F 119.7 . . ?
C14F C15F H15F 119.7 . . ?
C15F C16F C17F 119.3(17) . . ?
C15F C16F H16F 120.3 . . ?
C17F C16F H16F 120.3 . . ?
C12F C17F C16F 119.1(13) . . ?
C12F C17F C18F 120.6(14) . . ?
C16F C17F C18F 120.3(13) . . ?
C19F C18F C17F 121.6(14) . . ?
C19F C18F H18F 119.2 . . ?
C17F C18F H18F 119.2 . . ?
C18F C19F C10F 116.5(16) . . ?
C18F C19F H19F 121.7 . . ?
C10F C19F H19F 121.7 . . ?
C11G C10G C8C 118.9(16) . . ?
C11G C10G C19G 120.3(19) . . ?
C8C C10G C19G 120.8(16) . . ?
C10G C11G C12G 117.8(15) . . ?
C10G C11G H11G 121.1 . . ?
C12G C11G H11G 121.1 . . ?
C17G C12G C13G 118.6(13) . . ?
C17G C12G C11G 121.6(13) . . ?
C13G C12G C11G 119.8(13) . . ?
C14G C13G C12G 120.8(14) . . ?
C14G C13G H13G 119.6 . . ?
C12G C13G H13G 119.6 . . ?
C13G C14G C15G 117.6(18) . . ?
C13G C14G H14G 121.2 . . ?
C15G C14G H14G 121.2 . . ?
C16G C15G C14G 125(2) . . ?
C16G C15G H15G 117.6 . . ?
C14G C15G H15G 117.6 . . ?
C15G C16G C17G 117.0(17) . . ?
C15G C16G H16G 121.5 . . ?
C17G C16G H16G 121.5 . . ?
C12G C17G C18G 119.3(13) . . ?
C12G C17G C16G 120.4(13) . . ?
C18G C17G C16G 120.2(14) . . ?
C19G C18G C17G 119.6(14) . . ?
C19G C18G H18G 120.2 . . ?
C17G C18G H18G 120.2 . . ?
C18G C19G C10G 121.4(16) . . ?
C18G C19G H19G 119.3 . . ?
C10G C19G H19G 119.3 . . ?
C11H C10H C19H 117.2(16) . . ?
C11H C10H C8D 117.7(13) . . ?
C19H C10H C8D 124.7(14) . . ?
C10H C11H C12H 121.6(15) . . ?
C10H C11H H11H 119.2 . . ?
C12H C11H H11H 119.2 . . ?
C17H C12H C13H 121.6(14) . . ?
C17H C12H C11H 119.6(14) . . ?
C13H C12H C11H 118.8(13) . . ?
C14H C13H C12H 120.4(14) . . ?
C14H C13H H13H 119.8 . . ?
C12H C13H H13H 119.8 . . ?
C13H C14H C15H 118.4(17) . . ?
C13H C14H H14H 120.8 . . ?
C15H C14H H14H 120.8 . . ?
C16H C15H C14H 121(2) . . ?
C16H C15H H15H 119.5 . . ?
C14H C15H H15H 119.5 . . ?
C15H C16H C17H 121.7(19) . . ?
C15H C16H H16H 119.2 . . ?
C17H C16H H16H 119.2 . . ?
C12H C17H C18H 118.7(13) . . ?
C12H C17H C16H 116.9(13) . . ?
C18H C17H C16H 124.3(13) . . ?
C19H C18H C17H 120.2(14) . . ?
C19H C18H H18H 119.9 . . ?
C17H C18H H18H 119.9 . . ?
C18H C19H C10H 122.7(15) . . ?
C18H C19H H19H 118.7 . . ?
C10H C19H H19H 118.7 . . ?

loop_
_geom_bond_atom_site_label_1
_geom_bond_atom_site_label_2
_geom_bond_distance
_geom_bond_site_symmetry_2
_geom_bond_publ_flag
O1A C1A 1.243(4) . ?
O2A N2A 1.215(4) . ?
O3A N2A 1.228(4) . ?
N1A C1A 1.339(5) . ?
N1A C8A 1.468(5) . ?
N1A H1A 0.86(4) . ?
N2A C5A 1.469(4) . ?
C1A C2A 1.496(5) . ?
C2A C3A 1.398(5) . ?
C2A C7A 1.401(5) . ?
C3A C4A 1.376(5) . ?
C3A H3A 0.9500 . ?
C4A C5A 1.389(6) . ?
C4A H4A 0.9500 . ?
C5A C6A 1.380(6) . ?
C6A C7A 1.381(5) . ?
C6A H6A 0.9500 . ?
C7A H7A 0.9500 . ?
C8A C10E 1.48(2) . ?
C8A C9A 1.525(5) . ?
C8A C10A 1.550(6) . ?
C8A H8A 1.0000 . ?
C8A H8AA 1.0000 . ?
C9A H9A1 0.9800 . ?
C9A H9A2 0.9800 . ?
C9A H9A3 0.9800 . ?
C10A C11A 1.368(6) . ?
C10A C19A 1.426(6) . ?
C11A C12A 1.413(6) . ?
C11A H11A 0.9500 . ?
C12A C17A 1.423(6) . ?
C12A C13A 1.431(6) . ?
C13A C14A 1.372(6) . ?
C13A H13A 0.9500 . ?
C14A C15A 1.398(11) . ?
C14A H14A 0.9500 . ?
C15A C16A 1.393(10) . ?
C15A H15A 0.9500 . ?
C16A C17A 1.405(6) . ?
C16A H16A 0.9500 . ?
C17A C18A 1.423(6) . ?
C18A C19A 1.362(6) . ?
C18A H18A 0.9500 . ?
C19A H19A 0.9500 . ?
O1B C1B 1.237(4) . ?
O2B N2B 1.211(4) . ?
O3B N2B 1.223(4) . ?
N1B C1B 1.334(5) . ?
N1B C8B 1.467(5) . ?
N1B H1B 0.86(5) . ?
N2B C5B 1.476(4) . ?
C1B C2B 1.493(5) . ?
C2B C3B 1.398(5) . ?
C2B C7B 1.403(5) . ?
C3B C4B 1.374(5) . ?
C3B H3B 0.9500 . ?
C4B C5B 1.381(5) . ?
C4B H4B 0.9500 . ?
C5B C6B 1.379(5) . ?
C6B C7B 1.394(5) . ?
C6B H6B 0.9500 . ?
C7B H7B 0.9500 . ?
C8B C10B 1.495(6) . ?
C8B C9B 1.524(5) . ?
C8B C10F 1.70(2) . ?
C8B H8B 1.0000 . ?
C8B H8BA 1.0000 . ?
C9B H8B1 0.9800 . ?
C9B H8B2 0.9800 . ?
C9B H8B3 0.9800 . ?
C10B C11B 1.375(6) . ?
C10B C19B 1.433(7) . ?
C11B C12B 1.418(6) . ?
C11B H11B 0.9500 . ?
C12B C13B 1.419(6) . ?
C12B C17B 1.425(5) . ?
C13B C14B 1.375(6) . ?
C13B H13B 0.9500 . ?
C14B C15B 1.408(10) . ?
C14B H14B 0.9500 . ?
C15B C16B 1.388(10) . ?
C15B H15B 0.9500 . ?
C16B C17B 1.402(6) . ?
C16B H16B 0.9500 . ?
C17B C18B 1.425(6) . ?
C18B C19B 1.363(6) . ?
C18B H18B 0.9500 . ?
C19B H19B 0.9500 . ?
O1C C1C 1.224(5) . ?
N1C C1C 1.348(5) . ?
N1C C8C 1.462(4) . ?
N1C H1C 0.91(4) . ?
C1C C2C 1.503(5) . ?
C2C C3C 1.383(6) . ?
C2C C7C 1.396(5) . ?
C3C C4C 1.396(6) . ?
C3C H3C 0.9500 . ?
C4C C5C 1.377(7) . ?
C4C H4C 0.9500 . ?
C5C C6C 1.375(7) . ?
C5C H5C 0.9500 . ?
C6C C7C 1.382(6) . ?
C6C H6C 0.9500 . ?
C7C H7C 0.9500 . ?
C8C C10G 1.42(2) . ?
C8C C9C 1.523(5) . ?
C8C C10C 1.539(6) . ?
C8C H8C 1.0000 . ?
C8C H8CA 1.0000 . ?
C9C H9C1 0.9800 . ?
C9C H9C2 0.9800 . ?
C9C H9C3 0.9800 . ?
C10C C11C 1.375(7) . ?
C10C C19C 1.421(6) . ?
C11C C12C 1.425(6) . ?
C11C H11C 0.9500 . ?
C12C C17C 1.416(6) . ?
C12C C13C 1.419(6) . ?
C13C C14C 1.366(7) . ?
C13C H13C 0.9500 . ?
C14C C15C 1.414(8) . ?
C14C H14C 0.9500 . ?
C15C C16C 1.371(7) . ?
C15C H15C 0.9500 . ?
C16C C17C 1.424(6) . ?
C16C H16C 0.9500 . ?
C17C C18C 1.424(6) . ?
C18C C19C 1.374(6) . ?
C18C H18C 0.9500 . ?
C19C H19C 0.9500 . ?
O1D C1D 1.229(5) . ?
N1D C1D 1.347(5) . ?
N1D C8D 1.458(4) . ?
N1D H1D 0.87(4) . ?
C1D C2D 1.506(5) . ?
C2D C3D 1.381(6) . ?
C2D C7D 1.386(5) . ?
C3D C4D 1.380(6) . ?
C3D H3D 0.9500 . ?
C4D C5D 1.381(7) . ?
C4D H4D 0.9500 . ?
C5D C6D 1.382(7) . ?
C5D H5D 0.9500 . ?
C6D C7D 1.388(6) . ?
C6D H6D 0.9500 . ?
C7D H7D 0.9500 . ?
C8D C10D 1.510(6) . ?
C8D C9D 1.530(5) . ?
C8D C10H 1.65(2) . ?
C8D H8D 1.0000 . ?
C8D H8DA 1.0000 . ?
C9D H9D1 0.9800 . ?
C9D H9D2 0.9800 . ?
C9D H9D3 0.9800 . ?
C10D C11D 1.371(7) . ?
C10D C19D 1.416(6) . ?
C11D C12D 1.425(6) . ?
C11D H11D 0.9500 . ?
C12D C13D 1.418(6) . ?
C12D C17D 1.425(5) . ?
C13D C14D 1.373(7) . ?
C13D H13D 0.9500 . ?
C14D C15D 1.426(13) . ?
C14D H14D 0.9500 . ?
C15D C16D 1.351(12) . ?
C15D H15D 0.9500 . ?
C16D C17D 1.422(6) . ?
C16D H16D 0.9500 . ?
C17D C18D 1.408(6) . ?
C18D C19D 1.363(6) . ?
C18D H18D 0.9500 . ?
C19D H19D 0.9500 . ?
C10E C11E 1.34(2) . ?
C10E C19E 1.43(2) . ?
C11E C12E 1.412(18) . ?
C11E H11E 0.9500 . ?
C12E C13E 1.421(17) . ?
C12E C17E 1.426(17) . ?
C13E C14E 1.386(18) . ?
C13E H13E 0.9500 . ?
C14E C15E 1.38(3) . ?
C14E H14E 0.9500 . ?
C15E C16E 1.39(3) . ?
C15E H15E 0.9500 . ?
C16E C17E 1.414(19) . ?
C16E H16E 0.9500 . ?
C17E C18E 1.415(18) . ?
C18E C19E 1.372(18) . ?
C18E H18E 0.9500 . ?
C19E H19E 0.9500 . ?
C10F C11F 1.39(2) . ?
C10F C19F 1.39(2) . ?
C11F C12F 1.433(18) . ?
C11F H11F 0.9500 . ?
C12F C13F 1.408(17) . ?
C12F C17F 1.423(17) . ?
C13F C14F 1.369(19) . ?
C13F H13F 0.9500 . ?
C14F C15F 1.41(3) . ?
C14F H14F 0.9500 . ?
C15F C16F 1.37(3) . ?
C15F H15F 0.9500 . ?
C16F C17F 1.423(19) . ?
C16F H16F 0.9500 . ?
C17F C18F 1.429(17) . ?
C18F C19F 1.356(19) . ?
C18F H18F 0.9500 . ?
C19F H19F 0.9500 . ?
C10G C11G 1.399(19) . ?
C10G C19G 1.42(2) . ?
C11G C12G 1.436(18) . ?
C11G H11G 0.9500 . ?
C12G C17G 1.395(17) . ?
C12G C13G 1.429(18) . ?
C13G C14G 1.376(19) . ?
C13G H13G 0.9500 . ?
C14G C15G 1.39(3) . ?
C14G H14G 0.9500 . ?
C15G C16G 1.35(2) . ?
C15G H15G 0.9500 . ?
C16G C17G 1.434(18) . ?
C16G H16G 0.9500 . ?
C17G C18G 1.423(18) . ?
C18G C19G 1.375(18) . ?
C18G H18G 0.9500 . ?
C19G H19G 0.9500 . ?
C10H C11H 1.382(19) . ?
C10H C19H 1.411(19) . ?
C11H C12H 1.458(19) . ?
C11H H11H 0.9500 . ?
C12H C17H 1.389(18) . ?
C12H C13H 1.419(19) . ?
C13H C14H 1.366(19) . ?
C13H H13H 0.9500 . ?
C14H C15H 1.44(3) . ?
C14H H14H 0.9500 . ?
C15H C16H 1.35(3) . ?
C15H H15H 0.9500 . ?
C16H C17H 1.430(18) . ?
C16H H16H 0.9500 . ?
C17H C18H 1.425(17) . ?
C18H C19H 1.389(18) . ?
C18H H18H 0.9500 . ?
C19H H19H 0.9500 . ?

loop_
_geom_hbond_atom_site_label_D
_geom_hbond_atom_site_label_H
_geom_hbond_atom_site_label_A
_geom_hbond_distance_DH
_geom_hbond_distance_HA
_geom_hbond_distance_DA
_geom_hbond_angle_DHA
_geom_hbond_site_symmetry_A
_geom_hbond_publ_flag
N1A H1A O1B 0.86(4) 2.14(5) 2.970(4) 163(4) 1_545 yes
N1B H1B O1A 0.86(5) 2.16(5) 2.984(4) 162(4) . yes
N1C H1C O1D 0.91(4) 2.10(4) 2.985(4) 164(4) . yes
N1D H1D O1C 0.87(4) 2.13(4) 2.992(4) 167(4) 1_565 yes

loop_
_geom_torsion_atom_site_label_1
_geom_torsion_atom_site_label_2
_geom_torsion_atom_site_label_3
_geom_torsion_atom_site_label_4
_geom_torsion
_geom_torsion_site_symmetry_1
_geom_torsion_site_symmetry_2
_geom_torsion_site_symmetry_3
_geom_torsion_site_symmetry_4
_geom_torsion_publ_flag
C8A N1A C1A O1A -4.9(5) . . . . ?
C8A N1A C1A C2A 175.1(3) . . . . ?
O1A C1A C2A C3A -31.0(5) . . . . ?
N1A C1A C2A C3A 149.0(3) . . . . ?
O1A C1A C2A C7A 146.5(4) . . . . ?
N1A C1A C2A C7A -33.5(5) . . . . ?
C7A C2A C3A C4A 1.6(6) . . . . ?
C1A C2A C3A C4A 179.1(3) . . . . ?
C2A C3A C4A C5A -1.3(6) . . . . ?
C3A C4A C5A C6A 0.2(6) . . . . ?
C3A C4A C5A N2A 178.8(3) . . . . ?
O2A N2A C5A C6A -170.0(3) . . . . ?
O3A N2A C5A C6A 9.5(5) . . . . ?
O2A N2A C5A C4A 11.5(5) . . . . ?
O3A N2A C5A C4A -169.1(4) . . . . ?
C4A C5A C6A C7A 0.5(6) . . . . ?
N2A C5A C6A C7A -178.0(3) . . . . ?
C5A C6A C7A C2A -0.2(6) . . . . ?
C3A C2A C7A C6A -0.8(6) . . . . ?
C1A C2A C7A C6A -178.2(4) . . . . ?
C1A N1A C8A C10E -68.3(8) . . . . ?
C1A N1A C8A C9A 152.4(3) . . . . ?
C1A N1A C8A C10A -85.0(4) . . . . ?
N1A C8A C10A C11A 120.9(4) . . . . ?
C9A C8A C10A C11A -118.5(4) . . . . ?
N1A C8A C10A C19A -57.9(5) . . . . ?
C9A C8A C10A C19A 62.7(5) . . . . ?
C19A C10A C11A C12A 2.3(7) . . . . ?
C8A C10A C11A C12A -176.5(4) . . . . ?
C10A C11A C12A C17A -1.6(6) . . . . ?
C10A C11A C12A C13A 178.2(4) . . . . ?
C11A C12A C13A C14A 179.8(4) . . . . ?
C17A C12A C13A C14A -0.4(6) . . . . ?
C12A C13A C14A C15A 0.2(7) . . . . ?
C13A C14A C15A C16A -0.2(8) . . . . ?
C14A C15A C16A C17A 0.5(8) . . . . ?
C15A C16A C17A C12A -0.7(7) . . . . ?
C15A C16A C17A C18A -179.7(5) . . . . ?
C11A C12A C17A C16A -179.5(4) . . . . ?
C13A C12A C17A C16A 0.7(6) . . . . ?
C11A C12A C17A C18A -0.5(6) . . . . ?
C13A C12A C17A C18A 179.7(4) . . . . ?
C16A C17A C18A C19A -179.1(4) . . . . ?
C12A C17A C18A C19A 1.9(6) . . . . ?
C17A C18A C19A C10A -1.2(7) . . . . ?
C11A C10A C19A C18A -0.9(7) . . . . ?
C8A C10A C19A C18A 177.9(4) . . . . ?
C8B N1B C1B O1B -0.8(6) . . . . ?
C8B N1B C1B C2B 178.8(3) . . . . ?
O1B C1B C2B C3B -33.7(5) . . . . ?
N1B C1B C2B C3B 146.6(3) . . . . ?
O1B C1B C2B C7B 144.6(4) . . . . ?
N1B C1B C2B C7B -35.0(5) . . . . ?
C7B C2B C3B C4B 0.8(6) . . . . ?
C1B C2B C3B C4B 179.2(3) . . . . ?
C2B C3B C4B C5B 0.0(6) . . . . ?
C3B C4B C5B C6B -0.6(6) . . . . ?
C3B C4B C5B N2B 178.9(3) . . . . ?
O2B N2B C5B C6B -170.1(3) . . . . ?
O3B N2B C5B C6B 9.1(5) . . . . ?
O2B N2B C5B C4B 10.3(5) . . . . ?
O3B N2B C5B C4B -170.4(3) . . . . ?
C4B C5B C6B C7B 0.5(6) . . . . ?
N2B C5B C6B C7B -179.0(3) . . . . ?
C5B C6B C7B C2B 0.2(6) . . . . ?
C3B C2B C7B C6B -0.8(6) . . . . ?
C1B C2B C7B C6B -179.2(4) . . . . ?
C1B N1B C8B C10B -81.5(4) . . . . ?
C1B N1B C8B C9B 150.5(3) . . . . ?
C1B N1B C8B C10F -90.1(7) . . . . ?
N1B C8B C10B C11B -8.4(6) . . . . ?
C9B C8B C10B C11B 117.3(5) . . . . ?
N1B C8B C10B C19B 170.8(3) . . . . ?
C9B C8B C10B C19B -63.5(5) . . . . ?
C19B C10B C11B C12B -0.9(6) . . . . ?
C8B C10B C11B C12B 178.3(4) . . . . ?
C10B C11B C12B C13B -176.7(4) . . . . ?
C10B C11B C12B C17B 1.3(6) . . . . ?
C11B C12B C13B C14B 179.7(4) . . . . ?
C17B C12B C13B C14B 1.6(6) . . . . ?
C12B C13B C14B C15B -1.8(7) . . . . ?
C13B C14B C15B C16B 1.5(9) . . . . ?
C14B C15B C16B C17B -1.2(9) . . . . ?
C15B C16B C17B C12B 1.0(7) . . . . ?
C15B C16B C17B C18B -177.8(5) . . . . ?
C11B C12B C17B C16B -179.4(4) . . . . ?
C13B C12B C17B C16B -1.3(6) . . . . ?
C11B C12B C17B C18B -0.6(6) . . . . ?
C13B C12B C17B C18B 177.6(4) . . . . ?
C16B C17B C18B C19B 178.2(4) . . . . ?
C12B C17B C18B C19B -0.6(6) . . . . ?
C17B C18B C19B C10B 1.1(7) . . . . ?
C11B C10B C19B C18B -0.3(7) . . . . ?
C8B C10B C19B C18B -179.6(4) . . . . ?
C8C N1C C1C O1C 5.1(6) . . . . ?
C8C N1C C1C C2C -174.0(3) . . . . ?
O1C C1C C2C C3C -150.6(4) . . . . ?
N1C C1C C2C C3C 28.5(5) . . . . ?
O1C C1C C2C C7C 27.2(5) . . . . ?
N1C C1C C2C C7C -153.7(4) . . . . ?
C7C C2C C3C C4C 0.5(6) . . . . ?
C1C C2C C3C C4C 178.2(4) . . . . ?
C2C C3C C4C C5C 0.9(7) . . . . ?
C3C C4C C5C C6C -1.4(8) . . . . ?
C4C C5C C6C C7C 0.4(8) . . . . ?
C5C C6C C7C C2C 1.0(7) . . . . ?
C3C C2C C7C C6C -1.4(6) . . . . ?
C1C C2C C7C C6C -179.3(4) . . . . ?
C1C N1C C8C C10G 76.6(9) . . . . ?
C1C N1C C8C C9C -151.6(3) . . . . ?
C1C N1C C8C C10C 85.6(4) . . . . ?
N1C C8C C10C C11C -122.3(4) . . . . ?
C9C C8C C10C C11C 117.1(4) . . . . ?
N1C C8C C10C C19C 57.9(5) . . . . ?
C9C C8C C10C C19C -62.7(5) . . . . ?
C19C C10C C11C C12C -3.1(7) . . . . ?
C8C C10C C11C C12C 177.1(4) . . . . ?
C10C C11C C12C C17C 1.9(6) . . . . ?
C10C C11C C12C C13C -177.7(4) . . . . ?
C17C C12C C13C C14C -0.7(6) . . . . ?
C11C C12C C13C C14C 178.9(4) . . . . ?
C12C C13C C14C C15C 1.2(8) . . . . ?
C13C C14C C15C C16C -1.4(9) . . . . ?
C14C C15C C16C C17C 1.1(9) . . . . ?
C13C C12C C17C C16C 0.4(6) . . . . ?
C11C C12C C17C C16C -179.2(4) . . . . ?
C13C C12C C17C C18C 179.4(4) . . . . ?
C11C C12C C17C C18C -0.2(6) . . . . ?
C15C C16C C17C C12C -0.6(7) . . . . ?
C15C C16C C17C C18C -179.6(5) . . . . ?
C12C C17C C18C C19C -0.2(6) . . . . ?
C16C C17C C18C C19C 178.7(4) . . . . ?
C17C C18C C19C C10C -1.0(7) . . . . ?
C11C C10C C19C C18C 2.7(7) . . . . ?
C8C C10C C19C C18C -177.5(4) . . . . ?
C8D N1D C1D O1D 4.5(6) . . . . ?
C8D N1D C1D C2D -176.2(3) . . . . ?
O1D C1D C2D C3D -148.2(4) . . . . ?
N1D C1D C2D C3D 32.5(5) . . . . ?
O1D C1D C2D C7D 28.3(6) . . . . ?
N1D C1D C2D C7D -151.0(4) . . . . ?
C7D C2D C3D C4D 0.4(6) . . . . ?
C1D C2D C3D C4D 176.8(4) . . . . ?
C2D C3D C4D C5D 1.7(7) . . . . ?
C3D C4D C5D C6D -2.5(8) . . . . ?
C4D C5D C6D C7D 1.1(7) . . . . ?
C3D C2D C7D C6D -1.7(6) . . . . ?
C1D C2D C7D C6D -178.3(4) . . . . ?
C5D C6D C7D C2D 1.0(7) . . . . ?
C1D N1D C8D C10D 81.9(4) . . . . ?
C1D N1D C8D C9D -151.0(3) . . . . ?
C1D N1D C8D C10H 98.6(6) . . . . ?
N1D C8D C10D C11D 9.2(6) . . . . ?
C9D C8D C10D C11D -115.9(5) . . . . ?
N1D C8D C10D C19D -172.1(3) . . . . ?
C9D C8D C10D C19D 62.8(5) . . . . ?
C19D C10D C11D C12D 0.1(7) . . . . ?
C8D C10D C11D C12D 178.8(4) . . . . ?
C10D C11D C12D C13D 178.4(4) . . . . ?
C10D C11D C12D C17D -0.9(6) . . . . ?
C11D C12D C13D C14D -178.9(4) . . . . ?
C17D C12D C13D C14D 0.4(6) . . . . ?
C12D C13D C14D C15D -1.3(8) . . . . ?
C13D C14D C15D C16D 1.6(10) . . . . ?
C14D C15D C16D C17D -0.9(10) . . . . ?
C15D C16D C17D C18D 178.3(6) . . . . ?
C15D C16D C17D C12D 0.0(8) . . . . ?
C13D C12D C17D C18D -178.1(4) . . . . ?
C11D C12D C17D C18D 1.2(6) . . . . ?
C13D C12D C17D C16D 0.3(6) . . . . ?
C11D C12D C17D C16D 179.6(4) . . . . ?
C16D C17D C18D C19D -179.1(4) . . . . ?
C12D C17D C18D C19D -0.7(6) . . . . ?
C17D C18D C19D C10D -0.1(7) . . . . ?
C11D C10D C19D C18D 0.4(7) . . . . ?
C8D C10D C19D C18D -178.3(4) . . . . ?
N1A C8A C10E C11E -16.4(13) . . . . ?
C9A C8A C10E C11E 118.9(10) . . . . ?
N1A C8A C10E C19E 166.8(9) . . . . ?
C9A C8A C10E C19E -57.9(14) . . . . ?
C19E C10E C11E C12E 1.4(13) . . . . ?
C8A C10E C11E C12E -175.1(12) . . . . ?
C10E C11E C12E C13E -179.4(12) . . . . ?
C10E C11E C12E C17E -0.7(11) . . . . ?
C11E C12E C13E C14E 179.2(11) . . . . ?
C17E C12E C13E C14E 1(2) . . . . ?
C12E C13E C14E C15E 3(3) . . . . ?
C13E C14E C15E C16E -4(5) . . . . ?
C14E C15E C16E C17E 1(5) . . . . ?
C15E C16E C17E C18E 179(3) . . . . ?
C15E C16E C17E C12E 2(3) . . . . ?
C11E C12E C17E C16E 178.3(12) . . . . ?
C13E C12E C17E C16E -3(2) . . . . ?
C11E C12E C17E C18E 1.6(19) . . . . ?
C13E C12E C17E C18E -179.7(14) . . . . ?
C16E C17E C18E C19E -179.9(15) . . . . ?
C12E C17E C18E C19E -3(3) . . . . ?
C17E C18E C19E C10E 4(2) . . . . ?
C11E C10E C19E C18E -2.9(19) . . . . ?
C8A C10E C19E C18E 173.9(12) . . . . ?
N1B C8B C10F C11F 122.0(8) . . . . ?
C9B C8B C10F C11F -120.9(8) . . . . ?
N1B C8B C10F C19F -57.1(13) . . . . ?
C9B C8B C10F C19F 60.0(14) . . . . ?
C19F C10F C11F C12F 0.5(14) . . . . ?
C8B C10F C11F C12F -178.6(10) . . . . ?
C10F C11F C12F C13F 179.9(11) . . . . ?
C10F C11F C12F C17F 0.4(10) . . . . ?
C17F C12F C13F C14F 1(2) . . . . ?
C11F C12F C13F C14F -178.5(11) . . . . ?
C12F C13F C14F C15F -2(3) . . . . ?
C13F C14F C15F C16F -1(5) . . . . ?
C14F C15F C16F C17F 4(5) . . . . ?
C13F C12F C17F C16F 2(2) . . . . ?
C11F C12F C17F C16F -178.6(12) . . . . ?
C13F C12F C17F C18F 178.1(14) . . . . ?
C11F C12F C17F C18F -2.4(19) . . . . ?
C15F C16F C17F C12F -4(3) . . . . ?
C15F C16F C17F C18F 180(2) . . . . ?
C12F C17F C18F C19F 4(2) . . . . ?
C16F C17F C18F C19F 179.9(15) . . . . ?
C17F C18F C19F C10F -3(2) . . . . ?
C11F C10F C19F C18F 1(2) . . . . ?
C8B C10F C19F C18F 179.7(13) . . . . ?
N1C C8C C10G C11G 10.0(14) . . . . ?
C9C C8C C10G C11G -120.7(9) . . . . ?
N1C C8C C10G C19G -168.5(10) . . . . ?
C9C C8C C10G C19G 60.8(15) . . . . ?
C8C C10G C11G C12G -179.4(12) . . . . ?
C19G C10G C11G C12G -0.9(12) . . . . ?
C10G C11G C12G C17G 1.4(11) . . . . ?
C10G C11G C12G C13G 179.5(11) . . . . ?
C17G C12G C13G C14G 0(2) . . . . ?
C11G C12G C13G C14G -177.9(12) . . . . ?
C12G C13G C14G C15G -7(3) . . . . ?
C13G C14G C15G C16G 10(4) . . . . ?
C14G C15G C16G C17G -7(4) . . . . ?
C13G C12G C17G C18G 179.9(13) . . . . ?
C11G C12G C17G C18G -1.9(18) . . . . ?
C13G C12G C17G C16G 3(2) . . . . ?
C11G C12G C17G C16G -178.7(11) . . . . ?
C15G C16G C17G C12G 0(3) . . . . ?
C15G C16G C17G C18G -177.0(19) . . . . ?
C12G C17G C18G C19G 2(2) . . . . ?
C16G C17G C18G C19G 178.8(14) . . . . ?
C17G C18G C19G C10G -2(2) . . . . ?
C11G C10G C19G C18G 1(2) . . . . ?
C8C C10G C19G C18G 179.5(13) . . . . ?
N1D C8D C10H C11H -121.9(8) . . . . ?
C9D C8D C10H C11H 124.0(8) . . . . ?
N1D C8D C10H C19H 50.3(14) . . . . ?
C9D C8D C10H C19H -63.8(14) . . . . ?
C19H C10H C11H C12H -1.0(12) . . . . ?
C8D C10H C11H C12H 171.8(10) . . . . ?
C10H C11H C12H C17H 1.2(11) . . . . ?
C10H C11H C12H C13H -179.9(11) . . . . ?
C17H C12H C13H C14H -3(2) . . . . ?
C11H C12H C13H C14H 177.9(12) . . . . ?
C12H C13H C14H C15H 3(3) . . . . ?
C13H C14H C15H C16H -2(5) . . . . ?
C14H C15H C16H C17H 1(5) . . . . ?
C13H C12H C17H C18H 178.8(13) . . . . ?
C11H C12H C17H C18H -2.4(17) . . . . ?
C13H C12H C17H C16H 2(2) . . . . ?
C11H C12H C17H C16H -179.4(11) . . . . ?
C15H C16H C17H C12H -1(3) . . . . ?
C15H C16H C17H C18H -177(3) . . . . ?
C12H C17H C18H C19H 4(2) . . . . ?
C16H C17H C18H C19H -179.6(15) . . . . ?
C17H C18H C19H C10H -4(2) . . . . ?
C11H C10H C19H C18H 2(2) . . . . ?
C8D C10H C19H C18H -169.9(13) . . . . ?
